data_4114913
loop_
_publ_author_name
'Xiqu Wang'
'Lumei Liu'
'Allan J. Jacobson'

_publ_contact_author_address
;
Department of Chemistry    
University of Houston,
Houston, TX 77204-5003
;
_publ_contact_author_email ' ajjcob@uh.edu '
_publ_contact_author_fax ' 713 743 2787 '
_publ_contact_author_name
;
Prof. Allan J. Jacobson
;
_publ_contact_author_phone ' 713 743 2785 '
_publ_section_title
;
 Open-Framework and Microporous Vanadium Silicates
;
_journal_name_full 'Journal of the American Chemical Society'
_journal_page_first 7812
_journal_page_last 7820
_journal_paper_doi 10.1021/ja020354l
_journal_volume 124
_journal_year 2002
_chemical_formula_sum 'H6 O14 Rb2 Si4 V'
_chemical_formula_weight 564.29
_chemical_name_systematic
;
 ?
;
_space_group_IT_number 166
_symmetry_cell_setting trigonal
_symmetry_space_group_name_Hall '-R 3 2"'
_symmetry_space_group_name_H-M 'R -3 m :H'
_atom_sites_solution_hydrogens geom
_atom_sites_solution_primary direct
_atom_sites_solution_secondary difmap
_audit_creation_method SHELXL-97
_cell_angle_alpha 90.00
_cell_angle_beta 90.00
_cell_angle_gamma 120.00
_cell_formula_units_Z 9
_cell_length_a 13.2878(8)
_cell_length_b 13.2878(8)
_cell_length_c 21.256(2)
_cell_measurement_temperature 293(2)
_cell_volume 3250.3(4)
_computing_structure_refinement 'SHELXL-97 (Sheldrick, 1997)'
_diffrn_ambient_temperature 293(2)
_diffrn_measured_fraction_theta_full 0.943
_diffrn_measured_fraction_theta_max 0.943
_diffrn_radiation_monochromator graphite
_diffrn_radiation_source 'fine-focus sealed tube'
_diffrn_radiation_type MoK\a
_diffrn_radiation_wavelength 0.71073
_diffrn_reflns_av_R_equivalents 0.0655
_diffrn_reflns_av_sigmaI/netI 0.0508
_diffrn_reflns_limit_h_max 10
_diffrn_reflns_limit_h_min -17
_diffrn_reflns_limit_k_max 17
_diffrn_reflns_limit_k_min -16
_diffrn_reflns_limit_l_max 26
_diffrn_reflns_limit_l_min -27
_diffrn_reflns_number 6804
_diffrn_reflns_theta_full 28.51
_diffrn_reflns_theta_max 28.51
_diffrn_reflns_theta_min 2.01
_exptl_absorpt_coefficient_mu 7.781
_exptl_absorpt_correction_T_max 1.0000
_exptl_absorpt_correction_T_min 0.6883
_exptl_absorpt_correction_type 'multi-scan (SADABS)'
_exptl_crystal_colour BLUE-GREEN
_exptl_crystal_density_diffrn 2.595
_exptl_crystal_description PRISM
_exptl_crystal_F_000 2439
_exptl_crystal_size_max 0.12
_exptl_crystal_size_mid 0.06
_exptl_crystal_size_min 0.06
_refine_diff_density_max 1.316
_refine_diff_density_min -1.223
_refine_diff_density_rms 0.273
_refine_ls_extinction_coef 0.0021(5)
_refine_ls_extinction_expression Fc^*^=kFc[1+0.001xFc^2^\l^3^/sin(2\q)]^-1/4^
_refine_ls_extinction_method SHELXL
_refine_ls_goodness_of_fit_ref 1.113
_refine_ls_hydrogen_treatment mixed
_refine_ls_matrix_type full
_refine_ls_number_parameters 94
_refine_ls_number_reflns 978
_refine_ls_number_restraints 1
_refine_ls_restrained_S_all 1.113
_refine_ls_R_factor_all 0.1475
_refine_ls_R_factor_gt 0.1109
_refine_ls_shift/su_max 0.000
_refine_ls_shift/su_mean 0.000
_refine_ls_structure_factor_coef Fsqd
_refine_ls_weighting_details 'calc w=1/[\s^2^(Fo^2^)+(0.1506P)^2^+314.7467P] where P=(Fo^2^+2Fc^2^)/3'
_refine_ls_weighting_scheme calc
_refine_ls_wR_factor_gt 0.3551
_refine_ls_wR_factor_ref 0.3725
_reflns_number_gt 643
_reflns_number_total 978
_reflns_threshold_expression >2sigma(I)
_cod_data_source_file ja020354l_04.cif
_cod_data_source_block VSH-4Rb
_cod_original_sg_symbol_H-M 'R -3 m'
_cod_database_code 4114913

loop_
_symmetry_equiv_pos_as_xyz
'x, y, z'
'-y, x-y, z'
'y, x, -z'
'-x+y, -x, z'
'-x, -x+y, -z'
'x-y, -y, -z'
'x+2/3, y+1/3, z+1/3'
'-y+2/3, x-y+1/3, z+1/3'
'y+2/3, x+1/3, -z+1/3'
'-x+y+2/3, -x+1/3, z+1/3'
'-x+2/3, -x+y+1/3, -z+1/3'
'x-y+2/3, -y+1/3, -z+1/3'
'x+1/3, y+2/3, z+2/3'
'-y+1/3, x-y+2/3, z+2/3'
'y+1/3, x+2/3, -z+2/3'
'-x+y+1/3, -x+2/3, z+2/3'
'-x+1/3, -x+y+2/3, -z+2/3'
'x-y+1/3, -y+2/3, -z+2/3'
'-x, -y, -z'
'y, -x+y, -z'
'-y, -x, z'
'x-y, x, -z'
'x, x-y, z'
'-x+y, y, z'
'-x+2/3, -y+1/3, -z+1/3'
'y+2/3, -x+y+1/3, -z+1/3'
'-y+2/3, -x+1/3, z+1/3'
'x-y+2/3, x+1/3, -z+1/3'
'x+2/3, x-y+1/3, z+1/3'
'-x+y+2/3, y+1/3, z+1/3'
'-x+1/3, -y+2/3, -z+2/3'
'y+1/3, -x+y+2/3, -z+2/3'
'-y+1/3, -x+2/3, z+2/3'
'x-y+1/3, x+2/3, -z+2/3'
'x+1/3, x-y+2/3, z+2/3'
'-x+y+1/3, y+2/3, z+2/3'

loop_
_atom_site_label
_atom_site_type_symbol
_atom_site_fract_x
_atom_site_fract_y
_atom_site_fract_z
_atom_site_U_iso_or_equiv
_atom_site_adp_type
_atom_site_occupancy
_atom_site_symmetry_multiplicity
_atom_site_calc_flag
_atom_site_refinement_flags
Rb1 Rb 0.1571(3) 0.8429(3) 0.1227(2) 0.054(3) Uani 0.55(3) 2 d SP
Rb2 Rb 0.0988(10) 0.9012(10) 0.0462(14) 0.044(10) Uani 0.078(10) 2 d SP
Rb3 Rb 0.156(2) 0.844(2) 0.126(2) 0.37(7) Uani 0.37(3) 2 d SP
V V 0.3012(6) 0.1506(3) 0.1580(4) 0.028(2) Uani 0.423(8) 2 d SP
Si Si 0.2320(3) 1.0049(3) 0.28949(15) 0.0186(12) Uani 0.847(16) 1 d P
O1 O 0.2793(14) 1.0350(11) 0.2206(5) 0.070(4) Uani 1 1 d .
O2 O 0.2246(15) 1.1123(8) 0.3222(7) 0.050(4) Uani 1 2 d S
O3 O 0.3225(10) 0.9892(10) 0.3333 0.048(4) Uani 1 2 d S
O4 O 0.1082(7) 0.8918(7) 0.2933(9) 0.063(5) Uani 1 2 d S
O5 O 0.179(5) 0.090(3) 0.119(3) 0.13(2) Uani 0.50 2 d SP
OW1 O 0.079(2) 0.921(2) 0.444(2) 0.079(16) Uiso 0.42(4) 2 d SP
OW2 O 0.0000 1.0000 0.0000 0.079(18) Uiso 0.01(10) 12 d SP
OW3 O 0.0000 0.889(10) 0.0000 0.079(18) Uiso 0.16(4) 2 d SP
OW4 O 0.0000 0.0000 0.125(14) 0.079(18) Uiso 0.12(7) 6 d SP
OW5 O 0.163(3) 0.837(3) 0.207(3) 0.079(18) Uiso 0.32(6) 2 d SP
V1B V 0.336(4) 0.168(2) 0.129(3) 0.038(12) Uiso 0.077(8) 2 d SP
Si1B Si 0.340(3) 0.904(3) 0.2923(16) 0.015(9) Uiso 0.077(8) 1 d P
Si2B Si -0.007(3) 0.767(3) 0.0423(15) 0.012(8) Uiso 0.077(8) 1 d P

loop_
_atom_site_aniso_label
_atom_site_aniso_U_11
_atom_site_aniso_U_22
_atom_site_aniso_U_33
_atom_site_aniso_U_23
_atom_site_aniso_U_13
_atom_site_aniso_U_12
Rb1 0.049(3) 0.049(3) 0.042(4) -0.0121(12) 0.0121(12) 0.007(2)
Rb2 0.024(10) 0.024(10) 0.08(2) -0.016(6) 0.016(6) 0.007(9)
Rb3 0.21(3) 0.21(3) 0.47(11) -0.12(4) 0.12(4) -0.07(3)
V 0.037(5) 0.024(2) 0.028(4) 0.007(2) 0.014(4) 0.019(3)
Si 0.0181(19) 0.0162(18) 0.0217(18) 0.0032(12) 0.0036(13) 0.0087(14)
O1 0.125(12) 0.063(8) 0.047(6) 0.028(6) 0.033(7) 0.066(8)
O2 0.082(12) 0.035(5) 0.050(8) 0.003(4) 0.007(8) 0.041(6)
O3 0.034(5) 0.034(5) 0.079(10) 0.013(3) -0.013(3) 0.018(6)
O4 0.036(6) 0.036(6) 0.113(14) 0.015(5) -0.015(5) 0.016(7)
O5 0.14(5) 0.09(3) 0.17(6) -0.03(2) -0.07(4) 0.07(3)

loop_
_atom_type_symbol
_atom_type_description
_atom_type_scat_dispersion_real
_atom_type_scat_dispersion_imag
_atom_type_scat_source
O O 0.0106 0.0060 'International Tables Vol C Tables 4.2.6.8 and 6.1.1.4'
Si Si 0.0817 0.0704 'International Tables Vol C Tables 4.2.6.8 and 6.1.1.4'
V V 0.3005 0.5294 'International Tables Vol C Tables 4.2.6.8 and 6.1.1.4'
Rb Rb -0.9393 2.9676 'International Tables Vol C Tables 4.2.6.8 and 6.1.1.4'
H H 0.0000 0.0000 'International Tables Vol C Tables 4.2.6.8 and 6.1.1.4'

loop_
_geom_angle_atom_site_label_1
_geom_angle_atom_site_label_2
_geom_angle_atom_site_label_3
_geom_angle
_geom_angle_site_symmetry_1
_geom_angle_site_symmetry_3
OW5 Rb1 Rb2 145(2) . .
OW5 Rb1 Si2B 134.2(13) . .
Rb2 Rb1 Si2B 39.5(7) . .
OW5 Rb1 Si2B 134.2(13) . 21_665
Rb2 Rb1 Si2B 39.5(7) . 21_665
Si2B Rb1 Si2B 77.4(15) . 21_665
OW5 Rb1 Si1B 128.4(18) . 28
Rb2 Rb1 Si1B 79.2(9) . 28
Si2B Rb1 Si1B 53.7(10) . 28
Si2B Rb1 Si1B 96.3(10) 21_665 28
OW5 Rb1 Si1B 128.4(18) . 11
Rb2 Rb1 Si1B 79.2(9) . 11
Si2B Rb1 Si1B 96.3(10) . 11
Si2B Rb1 Si1B 53.7(10) 21_665 11
Si1B Rb1 Si1B 68.3(15) 28 11
OW5 Rb1 O1 48.6(9) . .
Rb2 Rb1 O1 111.0(5) . .
Si2B Rb1 O1 141.2(8) . .
Si2B Rb1 O1 85.7(8) 21_665 .
Si1B Rb1 O1 164.5(8) 28 .
Si1B Rb1 O1 101.3(8) 11 .
OW5 Rb1 O1 48.6(9) . 21_665
Rb2 Rb1 O1 111.0(5) . 21_665
Si2B Rb1 O1 85.7(8) . 21_665
Si2B Rb1 O1 141.2(8) 21_665 21_665
Si1B Rb1 O1 101.3(8) 28 21_665
Si1B Rb1 O1 164.5(8) 11 21_665
O1 Rb1 O1 86.2(5) . 21_665
OW5 Rb1 OW1 43(2) . 31_565
Rb2 Rb1 OW1 172.9(11) . 31_565
Si2B Rb1 OW1 138.7(8) . 31_565
Si2B Rb1 OW1 138.7(8) 21_665 31_565
Si1B Rb1 OW1 95.0(11) 28 31_565
Si1B Rb1 OW1 95.0(11) 11 31_565
O1 Rb1 OW1 73.9(7) . 31_565
O1 Rb1 OW1 73.9(7) 21_665 31_565
OW5 Rb1 O5 95(2) . 1_565
Rb2 Rb1 O5 57.1(12) . 1_565
Si2B Rb1 O5 90.6(13) . 1_565
Si2B Rb1 O5 45.4(15) 21_665 1_565
Si1B Rb1 O5 135.6(14) 28 1_565
Si1B Rb1 O5 94.3(15) 11 1_565
O1 Rb1 O5 54.1(11) . 1_565
O1 Rb1 O5 101.0(13) 21_665 1_565
OW1 Rb1 O5 128.0(12) 31_565 1_565
OW5 Rb1 O5 95(2) . 21_565
Rb2 Rb1 O5 57.1(12) . 21_565
Si2B Rb1 O5 45.4(15) . 21_565
Si2B Rb1 O5 90.6(13) 21_665 21_565
Si1B Rb1 O5 94.3(15) 28 21_565
Si1B Rb1 O5 135.6(14) 11 21_565
O1 Rb1 O5 101.0(13) . 21_565
O1 Rb1 O5 54.1(11) 21_665 21_565
OW1 Rb1 O5 128.0(12) 31_565 21_565
O5 Rb1 O5 69(2) 1_565 21_565
OW5 Rb1 O1 94.1(3) . 11
Rb2 Rb1 O1 84.9(3) . 11
Si2B Rb1 O1 123.7(8) . 11
Si2B Rb1 O1 46.3(8) 21_665 11
Si1B Rb1 O1 122.9(8) 28 11
Si1B Rb1 O1 54.9(8) 11 11
O1 Rb1 O1 49.5(4) . 11
O1 Rb1 O1 135.3(2) 21_665 11
OW1 Rb1 O1 95.0(3) 31_565 11
O5 Rb1 O1 52.0(12) 1_565 11
O5 Rb1 O1 121.2(11) 21_565 11
OW3 Rb2 OW3 55(7) 21_665 .
OW3 Rb2 Si2B 69(4) 21_665 21_665
OW3 Rb2 Si2B 123(3) . 21_665
OW3 Rb2 Si2B 123(3) 21_665 .
OW3 Rb2 Si2B 69(4) . .
Si2B Rb2 Si2B 156(3) 21_665 .
OW3 Rb2 Rb1 152(3) 21_665 .
OW3 Rb2 Rb1 152(3) . .
Si2B Rb2 Rb1 85.0(16) 21_665 .
Si2B Rb2 Rb1 85.0(16) . .
OW3 Rb2 Rb3 151(3) 21_665 .
OW3 Rb2 Rb3 151(3) . .
Si2B Rb2 Rb3 85.3(16) 21_665 .
Si2B Rb2 Rb3 85.3(16) . .
Rb1 Rb2 Rb3 1.9(12) . .
OW3 Rb2 Si2B 49(4) 21_665 22_665
OW3 Rb2 Si2B 84.4(16) . 22_665
Si2B Rb2 Si2B 48.4(19) 21_665 22_665
Si2B Rb2 Si2B 121.1(16) . 22_665
Rb1 Rb2 Si2B 119.7(11) . 22_665
Rb3 Rb2 Si2B 121.0(14) . 22_665
OW3 Rb2 Si2B 84.4(16) 21_665 5
OW3 Rb2 Si2B 49(4) . 5
Si2B Rb2 Si2B 121.1(16) 21_665 5
Si2B Rb2 Si2B 48.4(19) . 5
Rb1 Rb2 Si2B 119.7(11) . 5
Rb3 Rb2 Si2B 121.0(14) . 5
Si2B Rb2 Si2B 74.2(17) 22_665 5
OW3 Rb2 OW2 34(4) 21_665 .
OW3 Rb2 OW2 34(4) . .
Si2B Rb2 OW2 99.4(16) 21_665 .
Si2B Rb2 OW2 99.4(16) . .
Rb1 Rb2 OW2 152.9(11) . .
Rb3 Rb2 OW2 151.0(16) . .
Si2B Rb2 OW2 81.1(12) 22_665 .
Si2B Rb2 OW2 81.1(12) 5 .
OW3 Rb2 O5 75.7(12) 21_665 1_565
OW3 Rb2 O5 112(4) . 1_565
Si2B Rb2 O5 57.7(19) 21_665 1_565
Si2B Rb2 O5 141(2) . 1_565
Rb1 Rb2 O5 81.4(13) . 1_565
Rb3 Rb2 O5 80.0(16) . 1_565
Si2B Rb2 O5 97.1(17) 22_665 1_565
Si2B Rb2 O5 158.9(18) 5 1_565
OW2 Rb2 O5 78.6(11) . 1_565
OW3 Rb2 O5 112(4) 21_665 21_565
OW3 Rb2 O5 75.7(12) . 21_565
Si2B Rb2 O5 141(2) 21_665 21_565
Si2B Rb2 O5 58(2) . 21_565
Rb1 Rb2 O5 81.4(13) . 21_565
Rb3 Rb2 O5 80.0(16) . 21_565
Si2B Rb2 O5 158.9(18) 22_665 21_565
Si2B Rb2 O5 97.1(17) 5 21_565
OW2 Rb2 O5 78.6(11) . 21_565
O5 Rb2 O5 84(3) 1_565 21_565
OW3 Rb2 OW4 82(5) 21_665 1_565
OW3 Rb2 OW4 82(5) . 1_565
Si2B Rb2 OW4 101.0(15) 21_665 1_565
Si2B Rb2 OW4 101.0(15) . 1_565
Rb1 Rb2 OW4 93(5) . 1_565
Rb3 Rb2 OW4 91(5) . 1_565
Si2B Rb2 OW4 127(4) 22_665 1_565
Si2B Rb2 OW4 127(4) 5 1_565
OW2 Rb2 OW4 60(5) . 1_565
O5 Rb2 OW4 44(2) 1_565 1_565
O5 Rb2 OW4 44(2) 21_565 1_565
OW5 Rb3 Rb2 147(4) . .
OW5 Rb3 Si2B 136.1(17) . .
Rb2 Rb3 Si2B 38.8(11) . .
OW5 Rb3 Si2B 136.1(17) . 21_665
Rb2 Rb3 Si2B 38.8(11) . 21_665
Si2B Rb3 Si2B 76(2) . 21_665
OW5 Rb3 Si1B 129(3) . 28
Rb2 Rb3 Si1B 76.9(16) . 28
Si2B Rb3 Si1B 52.5(12) . 28
Si2B Rb3 Si1B 93.7(18) 21_665 28
OW5 Rb3 Si1B 129(3) . 11
Rb2 Rb3 Si1B 76.9(16) . 11
Si2B Rb3 Si1B 93.7(18) . 11
Si2B Rb3 Si1B 52.5(12) 21_665 11
Si1B Rb3 Si1B 66.4(18) 28 11
OW5 Rb3 O1 50.0(12) . .
Rb2 Rb3 O1 111.8(16) . .
Si2B Rb3 O1 142(2) . .
Si2B Rb3 O1 86.2(10) 21_665 .
Si1B Rb3 O1 164(2) 28 .
Si1B Rb3 O1 101.3(8) 11 .
OW5 Rb3 O1 50.0(12) . 21_665
Rb2 Rb3 O1 111.8(16) . 21_665
Si2B Rb3 O1 86.2(10) . 21_665
Si2B Rb3 O1 142(2) 21_665 21_665
Si1B Rb3 O1 101.3(8) 28 21_665
Si1B Rb3 O1 164(2) 11 21_665
O1 Rb3 O1 88.3(13) . 21_665
OW5 Rb3 OW1 43(3) . 31_565
Rb2 Rb3 OW1 170(2) . 31_565
Si2B Rb3 OW1 138.2(14) . 31_565
Si2B Rb3 OW1 138.2(14) 21_665 31_565
Si1B Rb3 OW1 94.5(19) 28 31_565
Si1B Rb3 OW1 94.5(19) 11 31_565
O1 Rb3 OW1 75.2(14) . 31_565
O1 Rb3 OW1 75.2(14) 21_665 31_565
OW5 Rb3 O5 97(3) . 1_565
Rb2 Rb3 O5 57.2(17) . 1_565
Si2B Rb3 O5 90(2) . 1_565
Si2B Rb3 O5 45.5(17) 21_665 1_565
Si1B Rb3 O5 133(3) 28 1_565
Si1B Rb3 O5 93.5(18) 11 1_565
O1 Rb3 O5 54.8(11) . 1_565
O1 Rb3 O5 102.8(19) 21_665 1_565
OW1 Rb3 O5 130.0(17) 31_565 1_565
OW5 Rb3 O5 97(3) . 21_565
Rb2 Rb3 O5 57.2(17) . 21_565
Si2B Rb3 O5 45.5(17) . 21_565
Si2B Rb3 O5 90(2) 21_665 21_565
Si1B Rb3 O5 93.5(18) 28 21_565
Si1B Rb3 O5 133(3) 11 21_565
O1 Rb3 O5 102.8(19) . 21_565
O1 Rb3 O5 54.8(12) 21_665 21_565
OW1 Rb3 O5 130.0(17) 31_565 21_565
O5 Rb3 O5 70(3) 1_565 21_565
OW5 Rb3 O1 95.5(9) . 11
Rb2 Rb3 O1 84.1(11) . 11
Si2B Rb3 O1 122(2) . 11
Si2B Rb3 O1 46.1(8) 21_665 11
Si1B Rb3 O1 120.5(15) 28 11
Si1B Rb3 O1 54.4(8) 11 11
O1 Rb3 O1 49.9(4) . 11
O1 Rb3 O1 137.9(14) 21_665 11
OW1 Rb3 O1 95.6(11) 31_565 11
O5 Rb3 O1 52.1(12) 1_565 11
O5 Rb3 O1 122(2) 21_565 11
V1B V V 83(4) . 25
V1B V V1B 128(4) . 25
V V V1B 45(3) 25 25
V1B V O5 92(4) . .
V V O5 176(3) 25 .
V1B V O5 140(4) 25 .
V1B V O1 130.2(13) . 1_545
V V O1 79.1(10) 25 1_545
V1B V O1 52.6(15) 25 1_545
O5 V O1 103.9(18) . 1_545
V1B V O1 130.2(13) . 23_565
V V O1 79.1(10) 25 23_565
V1B V O1 52.6(15) 25 23_565
O5 V O1 103.9(18) . 23_565
O1 V O1 91.5(8) 1_545 23_565
V1B V O1 46.5(9) . 11_545
V V O1 76.5(10) 25 11_545
V1B V O1 108(2) 25 11_545
O5 V O1 100.5(18) . 11_545
O1 V O1 84.0(6) 1_545 11_545
O1 V O1 155.5(4) 23_565 11_545
V1B V O1 46.5(9) . 25_565
V V O1 76.5(10) 25 25_565
V1B V O1 108(2) 25 25_565
O5 V O1 100.5(18) . 25_565
O1 V O1 155.5(4) 1_545 25_565
O1 V O1 84.0(6) 23_565 25_565
O1 V O1 90.3(8) 11_545 25_565
V1B V O5 86(4) . 25
V V O5 3(2) 25 25
V1B V O5 42(4) 25 25
O5 V O5 178.5(10) . 25
O1 V O5 77.1(13) 1_545 25
O1 V O5 77.1(13) 23_565 25
O1 V O5 78.5(13) 11_545 25
O1 V O5 78.5(13) 25_565 25
V1B V Si2B 57(3) . 21_655
V V Si2B 127.4(12) 25 21_655
V1B V Si2B 150.6(6) 25 21_655
O5 V Si2B 49(2) . 21_655
O1 V Si2B 100.6(7) 1_545 21_655
O1 V Si2B 152.4(8) 23_565 21_655
O1 V Si2B 51.6(8) 11_545 21_655
O1 V Si2B 94.3(8) 25_565 21_655
O5 V Si2B 129.7(14) 25 21_655
V1B V Si2B 57(3) . 2_665
V V Si2B 127.4(13) 25 2_665
V1B V Si2B 150.6(6) 25 2_665
O5 V Si2B 49(2) . 2_665
O1 V Si2B 152.4(8) 1_545 2_665
O1 V Si2B 100.6(7) 23_565 2_665
O1 V Si2B 94.3(8) 11_545 2_665
O1 V Si2B 51.6(8) 25_565 2_665
O5 V Si2B 129.7(15) 25 2_665
Si2B V Si2B 58.8(13) 21_655 2_665
V1B V Rb3 95.6(19) . 1_545
V V Rb3 120.0(9) 25 1_545
V1B V Rb3 109.1(17) 25 1_545
O5 V Rb3 60.3(9) . 1_545
O1 V Rb3 56.5(10) 1_545 1_545
O1 V Rb3 133.4(8) 23_565 1_545
O1 V Rb3 62.0(7) 11_545 1_545
O1 V Rb3 139.2(9) 25_565 1_545
O5 V Rb3 119.8(9) 25 1_545
Si2B V Rb3 45.3(11) 21_655 1_545
Si2B V Rb3 98.4(12) 2_665 1_545
O1 Si O4 112.7(10) . .
O1 Si O3 110.1(6) . .
O4 Si O3 109.6(8) . .
O1 Si O2 111.5(6) . .
O4 Si O2 108.7(9) . .
O3 Si O2 104.0(6) . .
O1 Si Si1B 157.5(13) . 15_455
O4 Si Si1B 88.7(13) . 15_455
O3 Si Si1B 53.1(11) . 15_455
O2 Si Si1B 65.1(12) . 15_455
O1 Si Si2B 70.4(10) . 26_455
O4 Si Si2B 154.7(10) . 26_455
O3 Si Si2B 49.6(9) . 26_455
O2 Si Si2B 92.1(11) . 26_455
Si1B Si Si2B 87.2(13) 15_455 26_455
O1 Si Si1B 83.7(9) . .
O4 Si Si1B 95.6(10) . .
O3 Si Si1B 39.0(8) . .
O2 Si Si1B 142.1(10) . .
Si1B Si Si1B 87.4(14) 15_455 .
Si2B Si Si1B 59.3(11) 26_455 .
O1 Si V1B 33.4(9) . 25_565
O4 Si V1B 132.4(12) . 25_565
O3 Si V1B 114.0(11) . 25_565
O2 Si V1B 78.7(9) . 25_565
Si1B Si V1B 133.1(15) 15_455 25_565
Si2B Si V1B 64.4(13) 26_455 25_565
Si1B Si V1B 106.2(12) . 25_565
O1 Si Rb2 102.0(8) . 10_465
O4 Si Rb2 145.3(9) . 10_465
O3 Si Rb2 54.4(4) . 10_465
O2 Si Rb2 56.6(7) . 10_465
Si1B Si Rb2 56.7(12) 15_455 10_465
Si2B Si Rb2 40.6(9) 26_455 10_465
Si1B Si Rb2 86.9(8) . 10_465
V1B Si Rb2 79.0(11) 25_565 10_465
O1 Si Rb2 69.5(8) . 26_455
O4 Si Rb2 147.1(7) . 26_455
O3 Si Rb2 45.9(5) . 26_455
O2 Si Rb2 99.9(8) . 26_455
Si1B Si Rb2 88.8(12) 15_455 26_455
Si2B Si Rb2 8.0(9) 26_455 26_455
Si1B Si Rb2 51.6(9) . 26_455
V1B Si Rb2 68.3(10) 25_565 26_455
Rb2 Si Rb2 46.8(9) 10_465 26_455
O1 Si Rb3 43.5(7) . .
O4 Si Rb3 70.5(8) . .
O3 Si Rb3 116.4(9) . .
O2 Si Rb3 137.6(10) . .
Si1B Si Rb3 152.6(13) 15_455 .
Si2B Si Rb3 103.8(9) 26_455 .
Si1B Si Rb3 77.4(12) . .
V1B Si Rb3 73.7(10) 25_565 .
Rb2 Si Rb3 142.9(6) 10_465 .
Rb2 Si Rb3 99.0(7) 26_455 .
O1 Si Rb1 49.3(5) . 26_455
O4 Si Rb1 124.6(7) . 26_455
O3 Si Rb1 61.0(2) . 26_455
O2 Si Rb1 126.8(6) . 26_455
Si1B Si Rb1 113.2(11) 15_455 26_455
Si2B Si Rb1 37.4(8) 26_455 26_455
Si1B Si Rb1 40.3(8) . 26_455
V1B Si Rb1 65.9(9) 25_565 26_455
Rb2 Si Rb1 77.8(4) 10_465 26_455
Rb2 Si Rb1 31.1(5) 26_455 26_455
Rb3 Si Rb1 68.5(5) . 26_455
V1B O1 Si 113(2) 25_565 .
V1B O1 V 32.4(19) 25_565 1_565
Si O1 V 136.6(7) . 1_565
V1B O1 V 20(2) 25_565 25_565
Si O1 V 132.4(8) . 25_565
V O1 V 24.5(4) 1_565 25_565
V1B O1 Si2B 83(2) 25_565 26_455
Si O1 Si2B 70.3(10) . 26_455
V O1 Si2B 111.2(11) 1_565 26_455
V O1 Si2B 87.1(10) 25_565 26_455
V1B O1 Rb3 123(2) 25_565 .
Si O1 Rb3 115.4(10) . .
V O1 Rb3 90.8(12) 1_565 .
V O1 Rb3 108.5(10) 25_565 .
Si2B O1 Rb3 141.0(14) 26_455 .
V1B O1 Rb1 122(2) 25_565 .
Si O1 Rb1 116.5(7) . .
V O1 Rb1 90.0(5) 1_565 .
V O1 Rb1 107.6(5) 25_565 .
Si2B O1 Rb1 140.8(10) 26_455 .
Rb3 O1 Rb1 1.1(7) . .
V1B O1 Rb1 99.3(19) 25_565 26_455
Si O1 Rb1 108.8(6) . 26_455
V O1 Rb1 103.8(6) 1_565 26_455
V O1 Rb1 86.2(5) 25_565 26_455
Si2B O1 Rb1 52.4(9) 26_455 26_455
Rb3 O1 Rb1 92.1(9) . 26_455
Rb1 O1 Rb1 91.5(4) . 26_455
V1B O1 Rb3 98(2) 25_565 26_455
Si O1 Rb3 110.3(10) . 26_455
V O1 Rb3 102.4(9) 1_565 26_455
V O1 Rb3 85.1(10) 25_565 26_455
Si2B O1 Rb3 53.4(14) 26_455 26_455
Rb3 O1 Rb3 91.5(19) . 26_455
Rb1 O1 Rb3 90.9(11) . 26_455
Rb1 O1 Rb3 1.5(9) 26_455 26_455
Si O2 Si 129.2(9) . 23_575
Si O2 Si1B 166.2(14) . 32_455
Si O2 Si1B 61.9(10) 23_575 32_455
Si O2 Si1B 61.9(10) . 15_455
Si O2 Si1B 166.2(14) 23_575 15_455
Si1B O2 Si1B 106(2) 32_455 15_455
Si O2 Rb2 97.0(7) . 10_465
Si O2 Rb2 97.0(7) 23_575 10_465
Si1B O2 Rb2 72.0(12) 32_455 10_465
Si1B O2 Rb2 72.0(12) 15_455 10_465
Si O2 Rb1 110.7(6) . 10_465
Si O2 Rb1 110.7(6) 23_575 10_465
Si1B O2 Rb1 55.5(11) 32_455 10_465
Si1B O2 Rb1 55.5(11) 15_455 10_465
Rb2 O2 Rb1 39.2(7) 10_465 10_465
Si O2 Rb3 110.8(6) . 10_465
Si O2 Rb3 110.8(6) 23_575 10_465
Si1B O2 Rb3 55.4(11) 32_455 10_465
Si1B O2 Rb3 55.4(11) 15_455 10_465
Rb2 O2 Rb3 39.4(12) 10_465 10_465
Rb1 O2 Rb3 0.2(12) 10_465 10_465
Si1B O3 Si1B 146(3) 15_455 .
Si1B O3 Si 69.8(13) 15_455 .
Si1B O3 Si 99.7(13) . .
Si1B O3 Si 99.7(13) 15_455 15_455
Si1B O3 Si 69.8(13) . 15_455
Si O3 Si 144.2(9) . 15_455
Si1B O3 Si2B 120.1(18) 15_455 26_455
Si1B O3 Si2B 89.9(16) . 26_455
Si O3 Si2B 86.4(11) . 26_455
Si O3 Si2B 126.3(12) 15_455 26_455
Si1B O3 Si2B 89.9(16) 15_455 30_455
Si1B O3 Si2B 120.1(18) . 30_455
Si O3 Si2B 126.3(12) . 30_455
Si O3 Si2B 86.4(11) 15_455 30_455
Si2B O3 Si2B 61(2) 26_455 30_455
Si1B O3 Rb2 136.7(15) 15_455 26_455
Si1B O3 Rb2 77.0(14) . 26_455
Si O3 Rb2 111.4(6) . 26_455
Si O3 Rb2 99.7(5) 15_455 26_455
Si2B O3 Rb2 26.6(11) 26_455 26_455
Si2B O3 Rb2 53.3(12) 30_455 26_455
Si1B O3 Rb2 77.0(14) 15_455 10_465
Si1B O3 Rb2 136.7(15) . 10_465
Si O3 Rb2 99.7(5) . 10_465
Si O3 Rb2 111.4(6) 15_455 10_465
Si2B O3 Rb2 53.3(12) 26_455 10_465
Si2B O3 Rb2 26.6(11) 30_455 10_465
Rb2 O3 Rb2 60.0(11) 26_455 10_465
Si1B O3 Rb1 160.7(13) 15_455 26_455
Si1B O3 Rb1 45.3(13) . 26_455
Si O3 Rb1 95.05(18) . 26_455
Si O3 Rb1 99.58(18) 15_455 26_455
Si2B O3 Rb1 44.6(11) 26_455 26_455
Si2B O3 Rb1 90.0(11) 30_455 26_455
Rb2 O3 Rb1 37.0(6) 26_455 26_455
Rb2 O3 Rb1 94.7(7) 10_465 26_455
Si1B O3 Rb1 45.3(13) 15_455 10_465
Si1B O3 Rb1 160.7(13) . 10_465
Si O3 Rb1 99.58(18) . 10_465
Si O3 Rb1 95.05(17) 15_455 10_465
Si2B O3 Rb1 90.0(11) 26_455 10_465
Si2B O3 Rb1 44.6(11) 30_455 10_465
Rb2 O3 Rb1 94.7(7) 26_455 10_465
Rb2 O3 Rb1 37.0(6) 10_465 10_465
Rb1 O3 Rb1 131.1(4) 26_455 10_465
Si1B O3 Rb3 159.9(14) 15_455 26_455
Si1B O3 Rb3 45.6(16) . 26_455
Si O3 Rb3 94.2(5) . 26_455
Si O3 Rb3 100.4(6) 15_455 26_455
Si2B O3 Rb3 44.2(14) 26_455 26_455
Si2B O3 Rb3 90.3(14) 30_455 26_455
Rb2 O3 Rb3 37.2(10) 26_455 26_455
Rb2 O3 Rb3 94.6(12) 10_465 26_455
Rb1 O3 Rb3 0.9(5) 26_455 26_455
Rb1 O3 Rb3 131.2(10) 10_465 26_455
Si1B O3 Rb3 45.6(16) 15_455 10_465
Si1B O3 Rb3 159.9(14) . 10_465
Si O3 Rb3 100.4(6) . 10_465
Si O3 Rb3 94.2(5) 15_455 10_465
Si2B O3 Rb3 90.3(14) 26_455 10_465
Si2B O3 Rb3 44.2(14) 30_455 10_465
Rb2 O3 Rb3 94.6(12) 26_455 10_465
Rb2 O3 Rb3 37.2(10) 10_465 10_465
Rb1 O3 Rb3 131.2(10) 26_455 10_465
Rb1 O3 Rb3 0.9(5) 10_465 10_465
Rb3 O3 Rb3 131.2(19) 26_455 10_465
Si O4 Si 169.3(14) 21_665 .
V O5 V1B 24.0(18) . .
V O5 Si2B 98(3) . 21_655
V1B O5 Si2B 79(3) . 21_655
V O5 Si2B 98(3) . 2_665
V1B O5 Si2B 79(3) . 2_665
Si2B O5 Si2B 80(3) 21_655 2_665
V O5 V 1.5(10) . 25
V1B O5 V 23(2) . 25
Si2B O5 V 97(2) 21_655 25
Si2B O5 V 97(2) 2_665 25
V O5 Rb2 126.5(18) . 1_545
V1B O5 Rb2 114(3) . 1_545
Si2B O5 Rb2 37.4(11) 21_655 1_545
Si2B O5 Rb2 99(2) 2_665 1_545
V O5 Rb2 125.9(16) 25 1_545
V O5 Rb2 126.5(18) . 2_665
V1B O5 Rb2 114(3) . 2_665
Si2B O5 Rb2 99(2) 21_655 2_665
Si2B O5 Rb2 37.4(11) 2_665 2_665
V O5 Rb2 125.9(16) 25 2_665
Rb2 O5 Rb2 95(2) 1_545 2_665
V O5 Rb3 92.7(13) . 1_545
V1B O5 Rb3 94.6(13) . 1_545
Si2B O5 Rb3 54.7(12) 21_655 1_545
Si2B O5 Rb3 134(3) 2_665 1_545
V O5 Rb3 92.9(13) 25 1_545
Rb2 O5 Rb3 42.7(11) 1_545 1_545
Rb2 O5 Rb3 137(2) 2_665 1_545
V O5 Rb3 92.7(13) . 2_665
V1B O5 Rb3 94.6(13) . 2_665
Si2B O5 Rb3 134(3) 21_655 2_665
Si2B O5 Rb3 54.7(12) 2_665 2_665
V O5 Rb3 92.9(13) 25 2_665
Rb2 O5 Rb3 137(2) 1_545 2_665
Rb2 O5 Rb3 42.7(11) 2_665 2_665
Rb3 O5 Rb3 168(3) 1_545 2_665
V O5 Rb1 93.2(10) . 1_545
V1B O5 Rb1 94.5(11) . 1_545
Si2B O5 Rb1 53.3(8) 21_655 1_545
Si2B O5 Rb1 133(3) 2_665 1_545
V O5 Rb1 93.3(10) 25 1_545
Rb2 O5 Rb1 41.6(7) 1_545 1_545
Rb2 O5 Rb1 136(2) 2_665 1_545
Rb3 O5 Rb1 1.5(9) 1_545 1_545
Rb3 O5 Rb1 169(3) 2_665 1_545
V O5 Rb1 93.2(10) . 2_665
V1B O5 Rb1 94.5(11) . 2_665
Si2B O5 Rb1 133(3) 21_655 2_665
Si2B O5 Rb1 53.3(8) 2_665 2_665
V O5 Rb1 93.3(10) 25 2_665
Rb2 O5 Rb1 136(2) 1_545 2_665
Rb2 O5 Rb1 41.6(7) 2_665 2_665
Rb3 O5 Rb1 169(3) 1_545 2_665
Rb3 O5 Rb1 1.5(9) 2_665 2_665
Rb1 O5 Rb1 170(2) 1_545 2_665
V O5 Rb2 117(3) . 22_655
V1B O5 Rb2 93(3) . 22_655
Si2B O5 Rb2 42.9(14) 21_655 22_655
Si2B O5 Rb2 42.9(14) 2_665 22_655
V O5 Rb2 116(2) 25 22_655
Rb2 O5 Rb2 56.2(14) 1_545 22_655
Rb2 O5 Rb2 56.2(14) 2_665 22_655
Rb3 O5 Rb2 93.3(15) 1_545 22_655
Rb3 O5 Rb2 93.3(15) 2_665 22_655
Rb1 O5 Rb2 91.8(12) 1_545 22_655
Rb1 O5 Rb2 91.8(12) 2_665 22_655
Rb3 OW1 Rb1 1.4(8) 31_565 31_565
Rb3 OW1 Rb1 84.8(8) 31_565 10_465
Rb1 OW1 Rb1 84.7(8) 31_565 10_465
Rb3 OW1 Rb1 84.8(8) 31_565 8_565
Rb1 OW1 Rb1 84.7(8) 31_565 8_565
Rb1 OW1 Rb1 169.4(17) 10_465 8_565
Rb3 OW1 Rb3 83.8(10) 31_565 10_465
Rb1 OW1 Rb3 83.8(10) 31_565 10_465
Rb1 OW1 Rb3 1.2(9) 10_465 10_465
Rb1 OW1 Rb3 168.3(18) 8_565 10_465
Rb3 OW1 Rb3 83.8(10) 31_565 8_565
Rb1 OW1 Rb3 83.8(10) 31_565 8_565
Rb1 OW1 Rb3 168.3(18) 10_465 8_565
Rb1 OW1 Rb3 1.2(9) 8_565 8_565
Rb3 OW1 Rb3 167(2) 10_465 8_565
OW3 OW2 OW3 60.000(11) 2_675 21_665
OW3 OW2 OW3 120.00(2) 2_675 .
OW3 OW2 OW3 60.000(5) 21_665 .
OW3 OW2 OW3 60.0 2_675 19_575
OW3 OW2 OW3 120.00(2) 21_665 19_575
OW3 OW2 OW3 180.00(2) . 19_575
OW3 OW2 OW3 180.000(19) 2_675 20_455
OW3 OW2 OW3 120.000(15) 21_665 20_455
OW3 OW2 OW3 60.000(10) . 20_455
OW3 OW2 OW3 120.00(3) 19_575 20_455
OW3 OW2 OW3 120.000(13) 2_675 3_465
OW3 OW2 OW3 180.00(3) 21_665 3_465
OW3 OW2 OW3 120.000(9) . 3_465
OW3 OW2 OW3 60.000(9) 19_575 3_465
OW3 OW2 OW3 60.00(3) 20_455 3_465
OW3 OW2 Rb2 37.3(3) 2_675 2_675
OW3 OW2 Rb2 90.000(6) 21_665 2_675
OW3 OW2 Rb2 142.7(3) . 2_675
OW3 OW2 Rb2 37.3(3) 19_575 2_675
OW3 OW2 Rb2 142.7(3) 20_455 2_675
OW3 OW2 Rb2 90.000(11) 3_465 2_675
OW3 OW2 Rb2 142.7(3) 2_675 20_455
OW3 OW2 Rb2 90.000(5) 21_665 20_455
OW3 OW2 Rb2 37.3(3) . 20_455
OW3 OW2 Rb2 142.7(3) 19_575 20_455
OW3 OW2 Rb2 37.3(3) 20_455 20_455
OW3 OW2 Rb2 90.000(11) 3_465 20_455
Rb2 OW2 Rb2 180.000(1) 2_675 20_455
OW3 OW2 Rb2 37.3(3) 2_675 22_665
OW3 OW2 Rb2 37.3(3) 21_665 22_665
OW3 OW2 Rb2 90.000(19) . 22_665
OW3 OW2 Rb2 90.00(2) 19_575 22_665
OW3 OW2 Rb2 142.7(3) 20_455 22_665
OW3 OW2 Rb2 142.7(3) 3_465 22_665
Rb2 OW2 Rb2 74.7(7) 2_675 22_665
Rb2 OW2 Rb2 105.3(7) 20_455 22_665
OW3 OW2 Rb2 142.7(3) 2_675 4_465
OW3 OW2 Rb2 142.7(3) 21_665 4_465
OW3 OW2 Rb2 90.000(19) . 4_465
OW3 OW2 Rb2 90.00(2) 19_575 4_465
OW3 OW2 Rb2 37.3(3) 20_455 4_465
OW3 OW2 Rb2 37.3(3) 3_465 4_465
Rb2 OW2 Rb2 105.3(7) 2_675 4_465
Rb2 OW2 Rb2 74.7(7) 20_455 4_465
Rb2 OW2 Rb2 180.000(2) 22_665 4_465
OW3 OW2 Rb2 90.000(9) 2_675 .
OW3 OW2 Rb2 37.3(3) 21_665 .
OW3 OW2 Rb2 37.3(3) . .
OW3 OW2 Rb2 142.7(3) 19_575 .
OW3 OW2 Rb2 90.000(9) 20_455 .
OW3 OW2 Rb2 142.7(3) 3_465 .
Rb2 OW2 Rb2 105.3(7) 2_675 .
Rb2 OW2 Rb2 74.7(7) 20_455 .
Rb2 OW2 Rb2 74.7(7) 22_665 .
Rb2 OW2 Rb2 105.3(7) 4_465 .
OW3 OW2 Rb2 90.000(9) 2_675 19_575
OW3 OW2 Rb2 142.7(3) 21_665 19_575
OW3 OW2 Rb2 142.7(3) . 19_575
OW3 OW2 Rb2 37.3(3) 19_575 19_575
OW3 OW2 Rb2 90.000(9) 20_455 19_575
OW3 OW2 Rb2 37.3(3) 3_465 19_575
Rb2 OW2 Rb2 74.7(7) 2_675 19_575
Rb2 OW2 Rb2 105.3(7) 20_455 19_575
Rb2 OW2 Rb2 105.3(7) 22_665 19_575
Rb2 OW2 Rb2 74.7(7) 4_465 19_575
Rb2 OW2 Rb2 180.000(2) . 19_575
OW3 OW3 OW2 60.000(2) 21_665 .
OW3 OW3 OW3 120.000(1) 21_665 20_455
OW2 OW3 OW3 60.0 . 20_455
OW3 OW3 Rb2 141(2) 21_665 20_455
OW2 OW3 Rb2 108(4) . 20_455
OW3 OW3 Rb2 62(3) 20_455 20_455
OW3 OW3 Rb2 62(3) 21_665 .
OW2 OW3 Rb2 108(4) . .
OW3 OW3 Rb2 141(2) 20_455 .
Rb2 OW3 Rb2 143(9) 20_455 .
OW3 OW3 Si2B 113.3(13) 21_665 5
OW2 OW3 Si2B 150(2) . 5
OW3 OW3 Si2B 118.2(11) 20_455 5
Rb2 OW3 Si2B 57(3) 20_455 5
Rb2 OW3 Si2B 90(5) . 5
OW3 OW3 Si2B 118.2(11) 21_665 .
OW2 OW3 Si2B 150(2) . .
OW3 OW3 Si2B 113.3(13) 20_455 .
Rb2 OW3 Si2B 90(5) 20_455 .
Rb2 OW3 Si2B 57(3) . .
Si2B OW3 Si2B 60(4) 5 .
OW3 OW3 Rb2 115(2) 21_665 4_465
OW2 OW3 Rb2 59(2) . 4_465
OW3 OW3 Rb2 20.1(5) 20_455 4_465
Rb2 OW3 Rb2 78.8(18) 20_455 4_465
Rb2 OW3 Rb2 121(2) . 4_465
Si2B OW3 Rb2 130(2) 5 4_465
Si2B OW3 Rb2 103.8(13) . 4_465
OW3 OW3 Rb2 20.1(5) 21_665 22_665
OW2 OW3 Rb2 59(2) . 22_665
OW3 OW3 Rb2 115(2) 20_455 22_665
Rb2 OW3 Rb2 121(2) 20_455 22_665
Rb2 OW3 Rb2 78.8(18) . 22_665
Si2B OW3 Rb2 103.8(13) 5 22_665
Si2B OW3 Rb2 130(2) . 22_665
Rb2 OW3 Rb2 119(4) 4_465 22_665
OW3 OW3 Rb1 132.0(5) 21_665 20_455
OW2 OW3 Rb1 117.6(18) . 20_455
OW3 OW3 Rb1 78.2(12) 20_455 20_455
Rb2 OW3 Rb1 16.2(18) 20_455 20_455
Rb2 OW3 Rb1 132(6) . 20_455
Si2B OW3 Rb1 42.2(12) 5 20_455
Si2B OW3 Rb1 86(4) . 20_455
Rb2 OW3 Rb1 95.0(4) 4_465 20_455
Rb2 OW3 Rb1 112.8(5) 22_665 20_455
OW3 OW3 Rb1 78.2(12) 21_665 .
OW2 OW3 Rb1 117.6(18) . .
OW3 OW3 Rb1 132.0(5) 20_455 .
Rb2 OW3 Rb1 132(6) 20_455 .
Rb2 OW3 Rb1 16.2(18) . .
Si2B OW3 Rb1 86(4) 5 .
Si2B OW3 Rb1 42.2(12) . .
Rb2 OW3 Rb1 112.8(5) 4_465 .
Rb2 OW3 Rb1 95.0(4) 22_665 .
Rb1 OW3 Rb1 125(4) 20_455 .
OW3 OW3 Rb3 130.9(8) 21_665 20_455
OW2 OW3 Rb3 116.9(19) . 20_455
OW3 OW3 Rb3 78.3(12) 20_455 20_455
Rb2 OW3 Rb3 16.6(17) 20_455 20_455
Rb2 OW3 Rb3 132(6) . 20_455
Si2B OW3 Rb3 42.5(12) 5 20_455
Si2B OW3 Rb3 87(4) . 20_455
Rb2 OW3 Rb3 95.3(5) 4_465 20_455
Rb2 OW3 Rb3 111.7(8) 22_665 20_455
Rb1 OW3 Rb3 1.1(7) 20_455 20_455
Rb1 OW3 Rb3 125(4) . 20_455
Rb2 OW4 Rb2 88(7) 4_455 1_545
Rb2 OW4 Rb2 88(7) 4_455 2_665
Rb2 OW4 Rb2 88(7) 1_545 2_665
Rb2 OW4 Rb3 114(5) 4_455 2_665
Rb2 OW4 Rb3 114(5) 1_545 2_665
Rb2 OW4 Rb3 36.8(10) 2_665 2_665
Rb2 OW4 Rb3 36.8(10) 4_455 4_455
Rb2 OW4 Rb3 114(5) 1_545 4_455
Rb2 OW4 Rb3 114(5) 2_665 4_455
Rb3 OW4 Rb3 119.99(14) 2_665 4_455
Rb2 OW4 Rb3 114(5) 4_455 1_545
Rb2 OW4 Rb3 36.8(10) 1_545 1_545
Rb2 OW4 Rb3 114(5) 2_665 1_545
Rb3 OW4 Rb3 119.99(14) 2_665 1_545
Rb3 OW4 Rb3 119.99(14) 4_455 1_545
Rb2 OW4 Rb1 113(5) 4_455 2_665
Rb2 OW4 Rb1 113(5) 1_545 2_665
Rb2 OW4 Rb1 35.6(7) 2_665 2_665
Rb3 OW4 Rb1 1.2(9) 2_665 2_665
Rb3 OW4 Rb1 120.00(7) 4_455 2_665
Rb3 OW4 Rb1 120.00(7) 1_545 2_665
Rb2 OW4 Rb1 35.6(7) 4_455 4_455
Rb2 OW4 Rb1 113(5) 1_545 4_455
Rb2 OW4 Rb1 113(5) 2_665 4_455
Rb3 OW4 Rb1 120.00(7) 2_665 4_455
Rb3 OW4 Rb1 1.2(9) 4_455 4_455
Rb3 OW4 Rb1 120.00(7) 1_545 4_455
Rb1 OW4 Rb1 120.0(3) 2_665 4_455
Rb2 OW4 Rb1 113(5) 4_455 1_545
Rb2 OW4 Rb1 35.6(7) 1_545 1_545
Rb2 OW4 Rb1 113(5) 2_665 1_545
Rb3 OW4 Rb1 120.00(7) 2_665 1_545
Rb3 OW4 Rb1 120.00(7) 4_455 1_545
Rb3 OW4 Rb1 1.2(9) 1_545 1_545
Rb1 OW4 Rb1 120.0(3) 2_665 1_545
Rb1 OW4 Rb1 120.0(3) 4_455 1_545
Rb3 OW5 Rb1 1.1(19) . .
V V1B V 52(4) . 25
V V1B O1 113(2) . 11_545
V V1B O1 95(2) 25 11_545
V V1B O1 113(2) . 25_565
V V1B O1 95(2) 25 25_565
O1 V1B O1 128(4) 11_545 25_565
V V1B V1B 31(2) . 25
V V1B V1B 21.2(15) 25 25
O1 V1B V1B 104(2) 11_545 25
O1 V1B V1B 104(2) 25_565 25
V V1B O5 64(4) . .
V V1B O5 116(5) 25 .
O1 V1B O5 110.5(19) 11_545 .
O1 V1B O5 110.5(19) 25_565 .
V1B V1B O5 94(5) 25 .
V V1B Si 145.3(8) . 11_545
V V1B Si 121(3) 25 11_545
O1 V1B Si 33.7(14) 11_545 11_545
O1 V1B Si 101(3) 25_565 11_545
V1B V1B Si 136(2) 25 11_545
O5 V1B Si 111(3) . 11_545
V V1B Si 145.3(8) . 25_565
V V1B Si 121(3) 25 25_565
O1 V1B Si 101(3) 11_545 25_565
O1 V1B Si 33.7(14) 25_565 25_565
V1B V1B Si 136(3) 25 25_565
O5 V1B Si 111(3) . 25_565
Si V1B Si 69.4(15) 11_545 25_565
V V1B Si2B 110(4) . 21_655
V V1B Si2B 143.9(19) 25 21_655
O1 V1B Si2B 61.3(15) 11_545 21_655
O1 V1B Si2B 121(3) 25_565 21_655
V1B V1B Si2B 133(3) 25 21_655
O5 V1B Si2B 58(2) . 21_655
Si V1B Si2B 52.8(11) 11_545 21_655
Si V1B Si2B 91.4(19) 25_565 21_655
V V1B Si2B 110(4) . 2_665
V V1B Si2B 143.9(19) 25 2_665
O1 V1B Si2B 121(3) 11_545 2_665
O1 V1B Si2B 61.3(15) 25_565 2_665
V1B V1B Si2B 133(3) 25 2_665
O5 V1B Si2B 58(2) . 2_665
Si V1B Si2B 91.4(19) 11_545 2_665
Si V1B Si2B 52.8(11) 25_565 2_665
Si2B V1B Si2B 67.1(18) 21_655 2_665
V V1B Rb3 73(2) . 1_545
V V1B Rb3 101(2) 25 1_545
O1 V1B Rb3 57.4(14) 11_545 1_545
O1 V1B Rb3 163(3) 25_565 1_545
V1B V1B Rb3 89(2) 25 1_545
O5 V1B Rb3 56.4(10) . 1_545
Si V1B Rb3 76.1(8) 11_545 1_545
Si V1B Rb3 134.9(19) 25_565 1_545
Si2B V1B Rb3 43.9(12) 21_655 1_545
Si2B V1B Rb3 101.4(17) 2_665 1_545
V V1B Rb3 73(2) . 2_665
V V1B Rb3 101(2) 25 2_665
O1 V1B Rb3 163(3) 11_545 2_665
O1 V1B Rb3 57.4(14) 25_565 2_665
V1B V1B Rb3 89(2) 25 2_665
O5 V1B Rb3 56.4(10) . 2_665
Si V1B Rb3 134.9(19) 11_545 2_665
Si V1B Rb3 76.1(8) 25_565 2_665
Si2B V1B Rb3 101.4(17) 21_655 2_665
Si2B V1B Rb3 43.9(12) 2_665 2_665
Rb3 V1B Rb3 112(2) 1_545 2_665
O3 Si1B Si 57.1(11) . 15_455
O3 Si1B O2 97.4(18) . 15_455
Si Si1B O2 53.0(10) 15_455 15_455
O3 Si1B Si2B 49.1(13) . 26_455
Si Si1B Si2B 92.6(16) 15_455 26_455
O2 Si1B Si2B 97.1(17) 15_455 26_455
O3 Si1B Si 41.3(9) . .
Si Si1B Si 92.5(14) 15_455 .
O2 Si1B Si 138.8(17) 15_455 .
Si2B Si1B Si 58.5(11) 26_455 .
O3 Si1B Rb1 110.3(17) . 26_455
Si Si1B Rb1 132.3(17) 15_455 26_455
O2 Si1B Rb1 89.1(14) 15_455 26_455
Si2B Si1B Rb1 61.2(12) 26_455 26_455
Si Si1B Rb1 103.5(12) . 26_455
O3 Si1B Rb3 110(2) . 26_455
Si Si1B Rb3 133(2) 15_455 26_455
O2 Si1B Rb3 90.2(15) 15_455 26_455
Si2B Si1B Rb3 61.3(16) 26_455 26_455
Si Si1B Rb3 102.9(14) . 26_455
Rb1 Si1B Rb3 1.1(8) 26_455 26_455
O3 Si1B Rb2 73.6(14) . 26_455
Si Si1B Rb2 93.7(14) 15_455 26_455
O2 Si1B Rb2 72.7(12) 15_455 26_455
Si2B Si1B Rb2 31.8(10) 26_455 26_455
Si Si1B Rb2 90.2(10) . 26_455
Rb1 Si1B Rb2 42.7(8) 26_455 26_455
Rb3 Si1B Rb2 43.4(14) 26_455 26_455
O3 Si1B Rb3 109.2(17) . .
Si Si1B Rb3 147.9(16) 15_455 .
O2 Si1B Rb3 153.1(17) 15_455 .
Si2B Si1B Rb3 97.7(14) 26_455 .
Si Si1B Rb3 67.9(10) . .
Rb1 Si1B Rb3 78.6(9) 26_455 .
Rb3 Si1B Rb3 77.5(11) 26_455 .
Rb2 Si1B Rb3 110.8(11) 26_455 .
Rb2 Si2B O3 124(2) . 28
Rb2 Si2B Si2B 89(2) . 5
O3 Si2B Si2B 59.4(10) 28 5
Rb2 Si2B OW3 54.4(17) . .
O3 Si2B OW3 120(3) 28 .
Si2B Si2B OW3 60(2) 5 .
Rb2 Si2B O5 85(2) . 21_565
O3 Si2B O5 149(2) 28 21_565
Si2B Si2B O5 139(2) 5 21_565
OW3 Si2B O5 84(3) . 21_565
Rb2 Si2B Si 161(2) . 28
O3 Si2B Si 44.0(8) 28 28
Si2B Si2B Si 93.3(13) 5 28
OW3 Si2B Si 142(2) . 28
O5 Si2B Si 105(2) 21_565 28
Rb2 Si2B O1 134(2) . 28
O3 Si2B O1 77.7(12) 28 28
Si2B Si2B O1 132.6(15) 5 28
OW3 Si2B O1 154(2) . 28
O5 Si2B O1 74.2(17) 21_565 28
Si Si2B O1 39.3(6) 28 28
Rb2 Si2B Si1B 99(2) . 28
O3 Si2B Si1B 41.0(11) 28 28
Si2B Si2B Si1B 86.6(16) 5 28
OW3 Si2B Si1B 134(2) . 28
O5 Si2B Si1B 135(2) 21_565 28
Si Si2B Si1B 62.2(12) 28 28
O1 Si2B Si1B 71.4(13) 28 28
Rb2 Si2B Rb2 94(2) . 20_455
O3 Si2B Rb2 90.5(14) 28 20_455
Si2B Si2B Rb2 42.5(14) 5 20_455
OW3 Si2B Rb2 41.0(16) . 20_455
O5 Si2B Rb2 97.3(17) 21_565 20_455
Si Si2B Rb2 100.7(14) 28 20_455
O1 Si2B Rb2 127.9(16) 28 20_455
Si1B Si2B Rb2 127.2(17) 28 20_455
Rb2 Si2B Rb1 55.5(15) . .
O3 Si2B Rb1 106.2(15) 28 .
Si2B Si2B Rb1 127(3) 5 .
OW3 Si2B Rb1 109.1(18) . .
O5 Si2B Rb1 81.3(15) 21_565 .
Si Si2B Rb1 109.0(12) 28 .
O1 Si2B Rb1 81.2(10) 28 .
Si1B Si2B Rb1 65.1(12) 28 .
Rb2 Si2B Rb1 149.6(16) 20_455 .
Rb2 Si2B Rb3 55.9(17) . .
O3 Si2B Rb3 107.3(18) 28 .
Si2B Si2B Rb3 129(3) 5 .
OW3 Si2B Rb3 109(2) . .
O5 Si2B Rb3 79.8(18) 21_565 .
Si Si2B Rb3 109.0(15) 28 .
O1 Si2B Rb3 80.5(13) 28 .
Si1B Si2B Rb3 66.2(16) 28 .
Rb2 Si2B Rb3 149.9(18) 20_455 .
Rb1 Si2B Rb3 1.6(9) . .
Rb2 Si2B V1B 125(2) . 21_565
O3 Si2B V1B 106.7(19) 28 21_565
Si2B Si2B V1B 139(3) 5 21_565
OW3 Si2B V1B 119(2) . 21_565
O5 Si2B V1B 43(2) 21_565 21_565
Si Si2B V1B 62.8(14) 28 21_565
O1 Si2B V1B 35.7(9) 28 21_565
Si1B Si2B V1B 107.0(16) 28 21_565
Rb2 Si2B V1B 106.8(14) 20_455 21_565
Rb1 Si2B V1B 92.8(14) . 21_565
Rb3 Si2B V1B 91.4(16) . 21_565

loop_
_geom_bond_atom_site_label_1
_geom_bond_atom_site_label_2
_geom_bond_distance
_geom_bond_site_symmetry_2
Rb1 OW5 1.79(7) .
Rb1 Rb2 2.11(3) .
Rb1 Si2B 2.55(3) .
Rb1 Si2B 2.55(3) 21_665
Rb1 Si1B 2.64(3) 28
Rb1 Si1B 2.64(3) 11
Rb1 O1 3.057(15) .
Rb1 O1 3.057(15) 21_665
Rb1 OW1 3.08(5) 31_565
Rb1 O5 3.143(8) 1_565
Rb1 O5 3.143(8) 21_565
Rb1 O1 3.178(14) 11
Rb2 OW3 1.58(5) 21_665
Rb2 OW3 1.58(5) .
Rb2 Si2B 1.63(3) 21_665
Rb2 Si2B 1.63(3) .
Rb2 Rb3 2.15(6) .
Rb2 Si2B 2.41(4) 22_665
Rb2 Si2B 2.41(4) 5
Rb2 OW2 2.48(3) .
Rb2 O5 2.67(4) 1_565
Rb2 O5 2.67(4) 21_565
Rb2 OW4 2.83(19) 1_565
Rb3 OW5 1.71(8) .
Rb3 Si2B 2.59(6) .
Rb3 Si2B 2.59(6) 21_665
Rb3 Si1B 2.70(5) 28
Rb3 Si1B 2.70(5) 11
Rb3 O1 3.00(4) .
Rb3 O1 3.00(4) 21_665
Rb3 OW1 3.05(8) 31_565
Rb3 O5 3.12(5) 1_565
Rb3 O5 3.12(5) 21_565
Rb3 O1 3.183(15) 11
V V1B 0.74(6) .
V V 0.827(14) 25
V V1B 1.04(5) 25
V O5 1.63(6) .
V O1 1.941(12) 1_545
V O1 1.941(12) 23_565
V O1 1.961(13) 11_545
V O1 1.961(13) 25_565
V O5 2.46(6) 25
V Si2B 2.96(3) 21_655
V Si2B 2.96(3) 2_665
V Rb3 3.59(3) 1_545
Si O1 1.563(11) .
Si O4 1.581(4) .
Si O3 1.616(5) .
Si O2 1.634(7) .
Si Si1B 1.80(3) 15_455
Si Si2B 2.32(3) 26_455
Si Si1B 2.41(3) .
Si V1B 2.59(5) 25_565
Si Rb2 3.64(2) 10_465
Si Rb2 3.896(9) 26_455
Si Rb1 3.969(4) 26_455
O1 V1B 1.55(3) 25_565
O1 V 1.941(12) 1_565
O1 V 1.961(13) 25_565
O1 Si2B 2.33(4) 26_455
O1 Rb1 3.178(14) 26_455
O1 Rb3 3.183(15) 26_455
O2 Si 1.634(7) 23_575
O2 Si1B 1.86(4) 32_455
O2 Si1B 1.86(4) 15_455
O2 Rb2 3.07(3) 10_465
O2 Rb1 3.203(16) 10_465
O2 Rb3 3.28(5) 10_465
O3 Si1B 1.54(3) 15_455
O3 Si1B 1.54(3) .
O3 Si 1.616(5) 15_455
O3 Si2B 1.77(3) 26_455
O3 Si2B 1.77(3) 30_455
O3 Rb2 3.006(18) 26_455
O3 Rb2 3.006(18) 10_465
O3 Rb1 3.486(6) 26_455
O3 Rb1 3.486(6) 10_465
O3 Rb3 3.55(4) 26_455
O3 Rb3 3.55(4) 10_465
O4 Si 1.581(4) 21_665
O5 V1B 1.82(8) .
O5 Si2B 2.26(6) 21_655
O5 Si2B 2.26(6) 2_665
O5 V 2.46(6) 25
O5 Rb2 2.67(4) 1_545
O5 Rb2 2.67(4) 2_665
O5 Rb3 3.12(5) 1_545
O5 Rb3 3.12(5) 2_665
O5 Rb1 3.143(8) 1_545
O5 Rb1 3.143(8) 2_665
O5 Rb2 3.51(7) 22_655
OW1 Rb3 3.05(8) 31_565
OW1 Rb1 3.08(5) 31_565
OW1 Rb1 3.528(7) 10_465
OW1 Rb1 3.528(7) 8_565
OW1 Rb3 3.56(5) 10_465
OW1 Rb3 3.56(5) 8_565
OW2 OW3 1.47(13) 2_675
OW2 OW3 1.47(13) 21_665
OW2 OW3 1.47(13) .
OW2 OW3 1.47(13) 19_575
OW2 OW3 1.47(13) 20_455
OW2 OW3 1.47(13) 3_465
OW2 Rb2 2.48(3) 2_675
OW2 Rb2 2.48(3) 20_455
OW2 Rb2 2.48(3) 22_665
OW2 Rb2 2.48(3) 4_465
OW2 Rb2 2.48(3) 19_575
OW3 OW3 1.47(13) 21_665
OW3 OW3 1.47(13) 20_455
OW3 Rb2 1.58(5) 20_455
OW3 Si2B 1.82(12) 5
OW3 Si2B 1.82(12) .
OW3 Rb2 2.88(7) 4_465
OW3 Rb2 2.88(7) 22_665
OW3 Rb1 3.58(6) 20_455
OW3 Rb3 3.62(8) 20_455
OW4 Rb2 2.83(19) 4_455
OW4 Rb2 2.83(19) 1_545
OW4 Rb2 2.83(19) 2_665
OW4 Rb3 3.59(5) 2_665
OW4 Rb3 3.59(5) 4_455
OW4 Rb3 3.59(5) 1_545
OW4 Rb1 3.616(7) 2_665
OW4 Rb1 3.616(7) 4_455
OW4 Rb1 3.616(7) 1_545
V1B V 1.04(5) 25
V1B O1 1.55(3) 11_545
V1B O1 1.55(3) 25_565
V1B V1B 1.61(11) 25
V1B Si 2.59(5) 11_545
V1B Si 2.59(5) 25_565
V1B Si2B 2.63(5) 21_655
V1B Si2B 2.63(5) 2_665
V1B Rb3 3.74(4) 1_545
V1B Rb3 3.74(4) 2_665
Si1B Si 1.80(3) 15_455
Si1B O2 1.86(4) 15_455
Si1B Si2B 2.34(5) 26_455
Si1B Rb1 2.64(3) 26_455
Si1B Rb3 2.70(5) 26_455
Si1B Rb2 3.05(4) 26_455
Si2B O3 1.77(3) 28
Si2B Si2B 1.80(6) 5
Si2B O5 2.26(6) 21_565
Si2B Si 2.32(3) 28
Si2B O1 2.33(4) 28
Si2B Si1B 2.34(5) 28
Si2B Rb2 2.41(4) 20_455
Si2B V1B 2.63(5) 21_565
